data_4105302
loop_
_publ_author_name
'Shumei Chen'
'Jian Zhang'
'Tao Wu'
'Pingyun Feng'
'Xianhui Bu'

_publ_section_title
;
 Multiroute Synthesis of Porous Anionic Frameworks and Size-Tunable
 Extraframework Organic Cation-Controlled Gas Sorption Properties
;
_journal_name_full 'Journal of the American Chemical Society'
_journal_page_first 16027
_journal_page_last 16029
_journal_paper_doi 10.1021/ja906302t
_journal_volume 131
_journal_year 2009
_chemical_formula_sum 'C84 H117 In3 N3 O24'
_chemical_formula_weight 1897.27
_chemical_name_systematic
; 
 ? 
;
_space_group_IT_number 161
_symmetry_cell_setting rhombohedral
_symmetry_space_group_name_Hall 'R 3 -2"c'
_symmetry_space_group_name_H-M 'R 3 c :H'
_atom_sites_solution_hydrogens geom
_atom_sites_solution_primary direct
_atom_sites_solution_secondary difmap
_audit_creation_method SHELXL-97
_cell_angle_alpha 90.00
_cell_angle_beta 90.00
_cell_angle_gamma 120.00
_cell_formula_units_Z 6
_cell_length_a 29.155(2)
_cell_length_b 29.155(2)
_cell_length_c 17.367(3)
_cell_measurement_reflns_used 1790
_cell_measurement_temperature 293(2)
_cell_measurement_theta_max 19.87
_cell_measurement_theta_min 2.42
_cell_volume 12784(3)
_computing_cell_refinement 'Bruker SMART'
_computing_data_collection 'Bruker SMART'
_computing_data_reduction 'Bruker SAINT'
_computing_molecular_graphics 'Bruker SHELXTL'
_computing_publication_material 'Bruker SHELXTL'
_computing_structure_refinement 'SHELXL-97 (Sheldrick, 1997)'
_computing_structure_solution 'SHELXS-97 (Sheldrick, 1990)'
_diffrn_ambient_temperature 293(2)
_diffrn_measured_fraction_theta_full 0.974
_diffrn_measured_fraction_theta_max 0.974
_diffrn_measurement_device_type 'CCD area detector'
_diffrn_measurement_method 'phi and omega scans'
_diffrn_radiation_monochromator graphite
_diffrn_radiation_source 'fine-focus sealed tube'
_diffrn_radiation_type MoK\a
_diffrn_radiation_wavelength 0.71073
_diffrn_reflns_av_R_equivalents 0.1288
_diffrn_reflns_av_sigmaI/netI 0.1116
_diffrn_reflns_limit_h_max 29
_diffrn_reflns_limit_h_min -31
_diffrn_reflns_limit_k_max 31
_diffrn_reflns_limit_k_min -12
_diffrn_reflns_limit_l_max 18
_diffrn_reflns_limit_l_min -16
_diffrn_reflns_number 11927
_diffrn_reflns_theta_full 22.42
_diffrn_reflns_theta_max 22.42
_diffrn_reflns_theta_min 2.42
_exptl_absorpt_coefficient_mu 0.881
_exptl_absorpt_correction_type none
_exptl_crystal_density_diffrn 1.479
_exptl_crystal_F_000 5886
_refine_diff_density_max 0.650
_refine_diff_density_min -0.561
_refine_diff_density_rms 0.108
_refine_ls_abs_structure_details 'Flack H D (1983), Acta Cryst. A39, 876-881'
_refine_ls_abs_structure_Flack 0.03(6)
_refine_ls_extinction_method none
_refine_ls_goodness_of_fit_ref 1.052
_refine_ls_hydrogen_treatment mixed
_refine_ls_matrix_type full
_refine_ls_number_parameters 338
_refine_ls_number_reflns 3424
_refine_ls_number_restraints 1
_refine_ls_restrained_S_all 1.052
_refine_ls_R_factor_all 0.0732
_refine_ls_R_factor_gt 0.0584
_refine_ls_shift/su_max 0.871
_refine_ls_shift/su_mean 0.010
_refine_ls_structure_factor_coef Fsqd
_refine_ls_weighting_details 'calc w=1/[\s^2^(Fo^2^)+(0.0699P)^2^+0.0000P] where P=(Fo^2^+2Fc^2^)/3'
_refine_ls_weighting_scheme calc
_refine_ls_wR_factor_gt 0.1289
_refine_ls_wR_factor_ref 0.1470
_reflns_number_gt 2833
_reflns_number_total 3424
_reflns_threshold_expression >2sigma(I)
_cod_data_source_file ja906302t_si_002_3.cif
_cod_data_source_block 3
_cod_depositor_comments
;
The following automatic conversions were performed:

'_symmetry_cell_setting' value 'Rhombohedral' changed to
'rhombohedral' according to the built-in table from CIF Core
dictionary named 'cif_core.dic' version 2.4.1 from 2010-06-29.

Automatic conversion script
Id: cif_fix_values 1715 2011-07-08 13:25:40Z adriana 
;
_cod_original_cell_volume 12785(2)
_cod_original_sg_symbol_H-M 'R 3 c'
_cod_database_code 4105302

loop_
_symmetry_equiv_pos_as_xyz
'x, y, z'
'-y, x-y, z'
'-x+y, -x, z'
'-y, -x, z+1/2'
'-x+y, y, z+1/2'
'x, x-y, z+1/2'
'x+2/3, y+1/3, z+1/3'
'-y+2/3, x-y+1/3, z+1/3'
'-x+y+2/3, -x+1/3, z+1/3'
'-y+2/3, -x+1/3, z+5/6'
'-x+y+2/3, y+1/3, z+5/6'
'x+2/3, x-y+1/3, z+5/6'
'x+1/3, y+2/3, z+2/3'
'-y+1/3, x-y+2/3, z+2/3'
'-x+y+1/3, -x+2/3, z+2/3'
'-y+1/3, -x+2/3, z+7/6'
'-x+y+1/3, y+2/3, z+7/6'
'x+1/3, x-y+2/3, z+7/6'

loop_
_atom_site_label
_atom_site_type_symbol
_atom_site_fract_x
_atom_site_fract_y
_atom_site_fract_z
_atom_site_U_iso_or_equiv
_atom_site_adp_type
_atom_site_occupancy
_atom_site_symmetry_multiplicity
_atom_site_calc_flag
_atom_site_refinement_flags
In1 In 0.69353(3) 0.15960(3) 0.11451(7) 0.0231(3) Uani 1 1 d .
O1 O 0.7228(3) 0.1904(3) 0.2511(5) 0.033(2) Uani 1 1 d .
O2 O 0.7667(3) 0.1730(3) 0.1653(6) 0.033(2) Uani 1 1 d .
O3 O 0.9767(3) 0.2217(4) 0.3445(5) 0.028(2) Uani 1 1 d .
O4 O 0.9398(3) 0.1850(4) 0.2321(6) 0.038(3) Uani 1 1 d .
O5 O 0.8881(3) 0.2820(3) 0.5275(5) 0.029(2) Uani 1 1 d .
O6 O 0.8170(3) 0.2843(3) 0.4936(6) 0.032(2) Uani 1 1 d .
O7 O 0.7315(3) 0.2531(3) 0.1196(5) 0.029(2) Uani 1 1 d .
O8 O 0.6455(3) 0.1978(3) 0.1277(6) 0.030(2) Uani 1 1 d .
C1 C 0.8088(4) 0.2070(5) 0.2867(11) 0.038(4) Uani 1 1 d .
C2 C 0.8513(5) 0.2004(5) 0.2643(8) 0.028(3) Uani 1 1 d .
H2A H 0.8515 0.1866 0.2161 0.034 Uiso 1 1 calc R
C3 C 0.8936(5) 0.2146(5) 0.3154(8) 0.029(3) Uani 1 1 d .
C4 C 0.8953(5) 0.2410(5) 0.3831(8) 0.025(3) Uani 1 1 d .
H4A H 0.9247 0.2536 0.4151 0.030 Uiso 1 1 calc R
C5 C 0.8534(5) 0.2486(4) 0.4034(8) 0.024(3) Uani 1 1 d .
C6 C 0.8090(5) 0.2293(5) 0.3525(7) 0.022(3) Uani 1 1 d .
H6A H 0.7799 0.2326 0.3662 0.026 Uiso 1 1 calc R
C7 C 0.7618(5) 0.1885(5) 0.2300(9) 0.026(3) Uani 1 1 d .
C8 C 0.9385(6) 0.2069(5) 0.2953(11) 0.040(5) Uani 1 1 d .
C9 C 0.8530(5) 0.2730(5) 0.4781(9) 0.031(4) Uani 1 1 d .
C10 C 0.6233(5) 0.2813(5) 0.1278(9) 0.033(4) Uani 1 1 d .
H10A H 0.5946 0.2470 0.1288 0.040 Uiso 1 1 calc R
C11 C 0.6746(5) 0.2899(5) 0.1270(9) 0.030(4) Uani 1 1 d .
C12 C 0.6851(6) 0.2446(5) 0.1262(7) 0.028(3) Uani 1 1 d .
C13 C 0.8566(7) 0.1122(6) 0.0701(12) 0.060(5) Uani 1 1 d .
H13A H 0.8247 0.1138 0.0799 0.072 Uiso 1 1 calc R
H13B H 0.8827 0.1359 0.1069 0.072 Uiso 1 1 calc R
C14 C 0.8744(9) 0.1352(8) -0.001(3) 0.18(2) Uani 1 1 d .
H14A H 0.8475 0.1152 -0.0390 0.221 Uiso 1 1 calc R
H14B H 0.9059 0.1337 -0.0139 0.221 Uiso 1 1 calc R
C15 C 0.8183(9) 0.0103(13) 0.3499(12) 0.136(14) Uani 1 1 d .
H15A H 0.7959 -0.0027 0.3945 0.204 Uiso 1 1 calc R
H15B H 0.8294 0.0470 0.3425 0.204 Uiso 1 1 calc R
H15C H 0.8488 0.0064 0.3573 0.204 Uiso 1 1 calc R
C16 C 0.9292(12) 0.2298(9) 0.0366(14) 0.108(8) Uani 1 1 d .
H16A H 0.9337 0.2643 0.0268 0.162 Uiso 1 1 calc R
H16B H 0.9604 0.2292 0.0206 0.162 Uiso 1 1 calc R
H16C H 0.9236 0.2222 0.0906 0.162 Uiso 1 1 calc R
C17 C 0.9985(10) 0.0831(13) 0.0016(16) 0.140(12) Uani 1 1 d .
H17A H 1.0257 0.0745 -0.0089 0.209 Uiso 1 1 calc R
H17B H 1.0116 0.1199 -0.0094 0.209 Uiso 1 1 calc R
H17C H 0.9682 0.0618 -0.0302 0.209 Uiso 1 1 calc R
C18 C 0.8875(9) 0.1934(7) -0.0028(17) 0.098(8) Uani 1 1 d .
H18A H 0.8924 0.2045 -0.0563 0.117 Uiso 1 1 calc R
H18B H 0.8565 0.1944 0.0156 0.117 Uiso 1 1 calc R
C19 C 0.6488(7) -0.0245(7) 0.0273(19) 0.118(11) Uani 1 1 d .
H19A H 0.6240 -0.0512 -0.0069 0.177 Uiso 1 1 calc R
H19B H 0.6536 0.0094 0.0127 0.177 Uiso 1 1 calc R
H19C H 0.6356 -0.0325 0.0791 0.177 Uiso 1 1 calc R
C20 C 0.7878(14) -0.0211(15) 0.279(4) 0.203(14) Uiso 1 1 d .
H20A H 0.7778 -0.0580 0.2855 0.244 Uiso 1 1 calc R
H20B H 0.7558 -0.0191 0.2734 0.244 Uiso 1 1 calc R
C21 C 0.7958(6) 0.0187(6) 0.0542(13) 0.075(6) Uani 1 1 d .
H21A H 0.8029 0.0236 -0.0007 0.090 Uiso 1 1 calc R
H21B H 0.7910 -0.0159 0.0668 0.090 Uiso 1 1 calc R
C22 C 0.7022(6) -0.0229(6) 0.0226(14) 0.080(7) Uani 1 1 d .
H22A H 0.6962 -0.0575 0.0379 0.096 Uiso 1 1 calc R
H22B H 0.7129 -0.0180 -0.0310 0.096 Uiso 1 1 calc R
C23 C 0.8208(10) 0.0005(16) 0.2126(12) 0.158(16) Uani 1 1 d .
H23A H 0.8028 -0.0242 0.1709 0.189 Uiso 1 1 calc R
H23B H 0.8529 -0.0007 0.2228 0.189 Uiso 1 1 calc R
C24 C 0.7460(5) 0.0158(6) 0.0666(11) 0.054(5) Uani 1 1 d .
H24A H 0.7502 0.0503 0.0554 0.065 Uiso 1 1 calc R
H24B H 0.7372 0.0087 0.1207 0.065 Uiso 1 1 calc R
C25 C 0.9389(7) 0.0835(8) 0.1119(12) 0.078(6) Uani 1 1 d .
H25A H 0.9339 0.0760 0.1666 0.093 Uiso 1 1 calc R
H25B H 0.9490 0.1203 0.1040 0.093 Uiso 1 1 calc R
C26 C 0.8911(6) 0.0497(6) 0.0711(14) 0.075(7) Uani 1 1 d .
H26A H 0.8811 0.0131 0.0811 0.090 Uiso 1 1 calc R
H26B H 0.8977 0.0559 0.0163 0.090 Uiso 1 1 calc R
C27 C 0.9837(9) 0.0730(10) 0.0803(17) 0.111(9) Uani 1 1 d .
H27A H 1.0001 0.0603 0.1129 0.133 Uiso 1 1 calc R
C28 C 0.8392(9) 0.0579(11) 0.1793(13) 0.104(9) Uani 1 1 d .
H28A H 0.8137 0.0685 0.1934 0.125 Uiso 1 1 calc R
H28B H 0.8732 0.0832 0.2014 0.125 Uiso 1 1 calc R
N1 N 0.8439(5) 0.0577(4) 0.0931(6) 0.033(3) Uani 1 1 d .

loop_
_atom_site_aniso_label
_atom_site_aniso_U_11
_atom_site_aniso_U_22
_atom_site_aniso_U_33
_atom_site_aniso_U_23
_atom_site_aniso_U_13
_atom_site_aniso_U_12
In1 0.0215(5) 0.0248(5) 0.0223(5) 0.0010(5) -0.0004(4) 0.0111(4)
O1 0.023(5) 0.041(5) 0.030(7) -0.008(5) -0.010(4) 0.012(4)
O2 0.029(5) 0.033(5) 0.031(7) -0.003(5) -0.010(5) 0.012(4)
O3 0.024(5) 0.055(6) 0.009(6) -0.005(4) -0.012(4) 0.022(4)
O4 0.030(5) 0.050(6) 0.039(8) -0.020(5) -0.006(5) 0.024(5)
O5 0.035(5) 0.041(6) 0.011(6) 0.003(4) 0.005(5) 0.019(4)
O6 0.034(5) 0.032(5) 0.038(7) -0.006(5) -0.001(5) 0.023(4)
O7 0.031(5) 0.032(5) 0.024(7) 0.010(4) 0.007(4) 0.016(4)
O8 0.030(5) 0.018(5) 0.037(7) 0.009(4) 0.003(4) 0.010(4)
C1 0.010(7) 0.032(8) 0.069(13) -0.010(8) 0.001(8) 0.007(6)
C2 0.052(9) 0.026(7) 0.018(10) -0.001(6) 0.006(7) 0.028(7)
C3 0.017(7) 0.037(8) 0.033(10) -0.004(7) -0.014(6) 0.014(6)
C4 0.032(8) 0.038(8) 0.009(9) 0.000(6) -0.003(6) 0.021(6)
C5 0.022(7) 0.019(6) 0.028(10) 0.009(6) 0.000(6) 0.007(5)
C6 0.029(7) 0.038(7) 0.000(8) -0.009(6) -0.006(6) 0.018(6)
C7 0.026(8) 0.040(8) 0.010(10) 0.007(7) 0.000(6) 0.014(6)
C8 0.040(9) 0.021(8) 0.065(15) 0.029(8) 0.034(10) 0.020(7)
C9 0.035(8) 0.019(7) 0.036(11) 0.003(7) 0.004(8) 0.010(6)
C10 0.036(8) 0.019(7) 0.041(10) 0.008(7) 0.005(7) 0.010(6)
C11 0.022(7) 0.038(8) 0.036(10) -0.004(7) -0.010(7) 0.019(6)
C12 0.059(10) 0.033(8) 0.000(8) 0.001(6) 0.001(6) 0.028(8)
C13 0.049(10) 0.032(10) 0.086(17) 0.005(9) -0.025(10) 0.011(9)
C14 0.080(18) 0.030(12) 0.43(7) 0.03(2) -0.01(3) 0.017(12)
C15 0.122(17) 0.32(4) 0.073(18) -0.16(2) -0.088(15) 0.19(2)
C16 0.17(3) 0.092(16) 0.061(18) 0.014(13) 0.016(17) 0.062(18)
C17 0.12(2) 0.28(4) 0.09(2) 0.08(2) 0.060(17) 0.15(2)
C18 0.094(15) 0.047(12) 0.14(2) 0.031(14) -0.021(16) 0.028(12)
C19 0.058(12) 0.058(12) 0.24(4) 0.005(16) -0.006(16) 0.033(10)
C21 0.038(9) 0.026(9) 0.14(2) -0.020(10) -0.006(11) -0.002(7)
C22 0.049(11) 0.049(11) 0.13(2) 0.011(11) -0.023(12) 0.013(9)
C23 0.118(19) 0.38(5) 0.000(14) 0.11(2) 0.042(12) 0.15(3)
C24 0.042(9) 0.033(8) 0.086(15) 0.026(9) 0.019(9) 0.017(8)
C25 0.084(14) 0.114(16) 0.059(15) -0.019(12) -0.009(11) 0.068(13)
C26 0.045(10) 0.037(9) 0.15(2) -0.023(11) -0.013(12) 0.024(8)
C27 0.093(17) 0.17(3) 0.11(2) -0.022(19) 0.012(16) 0.102(18)
C28 0.104(16) 0.22(3) 0.061(18) -0.005(18) -0.001(13) 0.134(19)
N1 0.062(8) 0.043(7) 0.002(8) 0.013(5) 0.007(6) 0.033(6)

loop_
_atom_type_symbol
_atom_type_description
_atom_type_scat_dispersion_real
_atom_type_scat_dispersion_imag
_atom_type_scat_source
C C 0.0033 0.0016 'International Tables Vol C Tables 4.2.6.8 and 6.1.1.4'
H H 0.0000 0.0000 'International Tables Vol C Tables 4.2.6.8 and 6.1.1.4'
N N 0.0061 0.0033 'International Tables Vol C Tables 4.2.6.8 and 6.1.1.4'
O O 0.0106 0.0060 'International Tables Vol C Tables 4.2.6.8 and 6.1.1.4'
In In -0.7276 1.3100 'International Tables Vol C Tables 4.2.6.8 and 6.1.1.4'

loop_
_geom_angle_atom_site_label_1
_geom_angle_atom_site_label_2
_geom_angle_atom_site_label_3
_geom_angle
_geom_angle_site_symmetry_1
_geom_angle_site_symmetry_3
O3 In1 O2 95.7(3) 12_444 .
O3 In1 O8 98.0(3) 12_444 .
O2 In1 O8 133.7(4) . .
O3 In1 O6 137.6(3) 12_444 4_664
O2 In1 O6 102.9(4) . 4_664
O8 In1 O6 96.1(3) . 4_664
O3 In1 O7 142.3(3) 12_444 .
O2 In1 O7 85.8(3) . .
O8 In1 O7 57.5(3) . .
O6 In1 O7 77.5(3) 4_664 .
O3 In1 O5 91.0(3) 12_444 4_664
O2 In1 O5 78.9(3) . 4_664
O8 In1 O5 144.4(3) . 4_664
O6 In1 O5 56.7(3) 4_664 4_664
O7 In1 O5 125.9(3) . 4_664
O3 In1 O4 56.7(3) 12_444 12_444
O2 In1 O4 142.4(3) . 12_444
O8 In1 O4 79.5(3) . 12_444
O6 In1 O4 87.2(3) 4_664 12_444
O7 In1 O4 131.8(3) . 12_444
O5 In1 O4 76.9(3) 4_664 12_444
O3 In1 O1 79.0(3) 12_444 .
O2 In1 O1 54.9(3) . .
O8 In1 O1 84.8(3) . .
O6 In1 O1 142.2(3) 4_664 .
O7 In1 O1 71.2(3) . .
O5 In1 O1 130.8(3) 4_664 .
O4 In1 O1 129.7(3) 12_444 .
O3 In1 C12 122.3(4) 12_444 .
O2 In1 C12 110.5(4) . .
O8 In1 C12 29.0(4) . .
O6 In1 C12 86.1(4) 4_664 .
O7 In1 C12 28.5(4) . .
O5 In1 C12 142.7(4) 4_664 .
O4 In1 C12 106.2(4) 12_444 .
O1 In1 C12 76.5(4) . .
O3 In1 C7 87.7(3) 12_444 .
O2 In1 C7 27.7(4) . .
O8 In1 C7 109.2(4) . .
O6 In1 C7 124.4(4) 4_664 .
O7 In1 C7 76.2(4) . .
O5 In1 C7 105.5(4) 4_664 .
O4 In1 C7 144.4(4) 12_444 .
O1 In1 C7 27.2(3) . .
C12 In1 C7 93.0(4) . .
O3 In1 C9 116.2(4) 12_444 4_664
O2 In1 C9 89.4(4) . 4_664
O8 In1 C9 122.4(4) . 4_664
O6 In1 C9 28.5(4) 4_664 4_664
O7 In1 C9 101.5(4) . 4_664
O5 In1 C9 28.2(3) 4_664 4_664
O4 In1 C9 82.6(4) 12_444 4_664
O1 In1 C9 143.4(3) . 4_664
C12 In1 C9 114.5(4) . 4_664
C7 In1 C9 116.7(4) . 4_664
O3 In1 C8 28.4(4) 12_444 12_444
O2 In1 C8 120.2(4) . 12_444
O8 In1 C8 89.1(4) . 12_444
O6 In1 C8 112.8(5) 4_664 12_444
O7 In1 C8 146.5(3) . 12_444
O5 In1 C8 82.6(4) 4_664 12_444
O4 In1 C8 28.3(5) 12_444 12_444
O1 In1 C8 105.0(5) . 12_444
C12 In1 C8 118.1(4) . 12_444
C7 In1 C8 116.1(5) . 12_444
C9 In1 C8 99.7(4) 4_664 12_444
C7 O1 In1 81.9(8) . .
C7 O2 In1 98.6(8) . .
C8 O3 In1 99.3(8) . 18_544
C8 O4 In1 84.1(8) . 18_544
C9 O5 In1 87.8(8) . 4_665
C9 O6 In1 96.0(9) . 4_665
C12 O7 In1 86.6(7) . .
C12 O8 In1 94.3(8) . .
C6 C1 C2 121.6(14) . .
C6 C1 C7 120.7(11) . .
C2 C1 C7 117.7(14) . .
C3 C2 C1 119.4(13) . .
C3 C2 H2A 120.3 . .
C1 C2 H2A 120.3 . .
C4 C3 C2 118.8(11) . .
C4 C3 C8 119.6(13) . .
C2 C3 C8 121.4(13) . .
C5 C4 C3 120.7(12) . .
C5 C4 H4A 119.7 . .
C3 C4 H4A 119.7 . .
C4 C5 C6 118.4(13) . .
C4 C5 C9 121.0(12) . .
C6 C5 C9 120.4(11) . .
C1 C6 C5 120.7(12) . .
C1 C6 H6A 119.6 . .
C5 C6 H6A 119.6 . .
O1 C7 O2 124.5(12) . .
O1 C7 C1 118.3(13) . .
O2 C7 C1 117.2(12) . .
O1 C7 In1 70.9(7) . .
O2 C7 In1 53.7(6) . .
C1 C7 In1 170.2(10) . .
O4 C8 O3 119.9(11) . .
O4 C8 C3 121.8(15) . .
O3 C8 C3 118.3(15) . .
O4 C8 In1 67.6(7) . 18_544
O3 C8 In1 52.3(6) . 18_544
C3 C8 In1 170.6(13) . 18_544
O5 C9 O6 119.2(13) . .
O5 C9 C5 119.9(12) . .
O6 C9 C5 120.9(13) . .
O5 C9 In1 64.0(7) . 4_665
O6 C9 In1 55.5(7) . 4_665
C5 C9 In1 172.9(9) . 4_665
C11 C10 C11 119.3(13) . 3_665
C11 C10 H10A 120.3 . .
C11 C10 H10A 120.3 3_665 .
C10 C11 C10 120.6(13) . 2_655
C10 C11 C12 121.2(12) . .
C10 C11 C12 118.1(11) 2_655 .
O7 C12 O8 121.6(11) . .
O7 C12 C11 120.3(11) . .
O8 C12 C11 118.0(12) . .
O7 C12 In1 64.9(6) . .
O8 C12 In1 56.7(6) . .
C11 C12 In1 173.3(10) . .
C14 C13 N1 126.3(19) . .
C14 C13 H13A 105.7 . .
N1 C13 H13A 105.7 . .
C14 C13 H13B 105.7 . .
N1 C13 H13B 105.7 . .
H13A C13 H13B 106.2 . .
C13 C14 C18 113(3) . .
C13 C14 H14A 109.1 . .
C18 C14 H14A 109.1 . .
C13 C14 H14B 109.1 . .
C18 C14 H14B 109.1 . .
H14A C14 H14B 107.8 . .
C20 C15 H15A 109.5 . .
C20 C15 H15B 109.4 . .
H15A C15 H15B 109.5 . .
C20 C15 H15C 109.5 . .
H15A C15 H15C 109.5 . .
H15B C15 H15C 109.5 . .
C18 C16 H16A 109.5 . .
C18 C16 H16B 109.5 . .
H16A C16 H16B 109.5 . .
C18 C16 H16C 109.5 . .
H16A C16 H16C 109.5 . .
H16B C16 H16C 109.5 . .
C27 C17 H17A 109.5 . .
C27 C17 H17B 109.5 . .
H17A C17 H17B 109.5 . .
C27 C17 H17C 109.5 . .
H17A C17 H17C 109.5 . .
H17B C17 H17C 109.5 . .
C16 C18 C14 119(2) . .
C16 C18 H18A 107.5 . .
C14 C18 H18A 107.5 . .
C16 C18 H18B 107.5 . .
C14 C18 H18B 107.5 . .
H18A C18 H18B 107.0 . .
C22 C19 H19A 109.5 . .
C22 C19 H19B 109.5 . .
H19A C19 H19B 109.5 . .
C22 C19 H19C 109.5 . .
H19A C19 H19C 109.5 . .
H19B C19 H19C 109.5 . .
C23 C20 C15 109(3) . .
C23 C20 H20A 109.9 . .
C15 C20 H20A 109.9 . .
C23 C20 H20B 110.0 . .
C15 C20 H20B 109.9 . .
H20A C20 H20B 108.3 . .
C24 C21 N1 122.0(15) . .
C24 C21 H21A 106.8 . .
N1 C21 H21A 106.8 . .
C24 C21 H21B 106.8 . .
N1 C21 H21B 106.8 . .
H21A C21 H21B 106.7 . .
C24 C22 C19 119.1(18) . .
C24 C22 H22A 107.5 . .
C19 C22 H22A 107.5 . .
C24 C22 H22B 107.5 . .
C19 C22 H22B 107.5 . .
H22A C22 H22B 107.0 . .
C20 C23 C28 124(3) . .
C20 C23 H23A 106.3 . .
C28 C23 H23A 106.4 . .
C20 C23 H23B 106.4 . .
C28 C23 H23B 106.4 . .
H23A C23 H23B 106.4 . .
C21 C24 C22 116.5(16) . .
C21 C24 H24A 108.2 . .
C22 C24 H24A 108.2 . .
C21 C24 H24B 108.2 . .
C22 C24 H24B 108.2 . .
H24A C24 H24B 107.3 . .
C26 C25 C27 108.1(17) . .
C26 C25 H25A 110.1 . .
C27 C25 H25A 110.1 . .
C26 C25 H25B 110.1 . .
C27 C25 H25B 110.1 . .
H25A C25 H25B 108.4 . .
C25 C26 N1 114.0(15) . .
C25 C26 H26A 108.7 . .
N1 C26 H26A 108.7 . .
C25 C26 H26B 108.7 . .
N1 C26 H26B 108.7 . .
H26A C26 H26B 107.6 . .
C17 C27 C25 119(2) . .
C17 C27 H27A 120.4 . .
C25 C27 H27A 120.4 . .
N1 C28 C23 110.0(18) . .
N1 C28 H28A 109.6 . .
C23 C28 H28A 109.7 . .
N1 C28 H28B 109.6 . .
C23 C28 H28B 109.6 . .
H28A C28 H28B 108.2 . .
C21 N1 C13 109.7(12) . .
C21 N1 C28 114.2(15) . .
C13 N1 C28 103.7(14) . .
C21 N1 C26 110.4(11) . .
C13 N1 C26 109.1(12) . .
C28 N1 C26 109.5(13) . .

loop_
_geom_bond_atom_site_label_1
_geom_bond_atom_site_label_2
_geom_bond_distance
_geom_bond_site_symmetry_2
In1 O3 2.151(8) 12_444
In1 O2 2.158(8) .
In1 O8 2.196(8) .
In1 O6 2.202(10) 4_664
In1 O7 2.375(8) .
In1 O5 2.391(9) 4_664
In1 O4 2.494(9) 12_444
In1 O1 2.528(9) .
In1 C12 2.619(12) .
In1 C7 2.648(14) .
In1 C9 2.658(15) 4_664
In1 C8 2.683(13) 12_444
O1 C7 1.222(15) .
O2 C7 1.246(16) .
O3 C8 1.293(18) .
O3 In1 2.152(8) 18_544
O4 C8 1.280(19) .
O4 In1 2.494(9) 18_544
O5 C9 1.257(15) .
O5 In1 2.391(9) 4_665
O6 C9 1.277(15) .
O6 In1 2.202(10) 4_665
O7 C12 1.254(15) .
O8 C12 1.274(15) .
C1 C6 1.31(2) .
C1 C2 1.404(17) .
C1 C7 1.55(2) .
C2 C3 1.401(17) .
C2 H2A 0.9300 .
C3 C4 1.392(19) .
C3 C8 1.479(18) .
C4 C5 1.390(17) .
C4 H4A 0.9300 .
C5 C6 1.430(17) .
C5 C9 1.48(2) .
C6 H6A 0.9300 .
C8 In1 2.683(13) 18_544
C9 In1 2.658(15) 4_665
C10 C11 1.388(17) .
C10 C11 1.416(16) 3_665
C10 H10A 0.9300 .
C11 C10 1.416(16) 2_655
C11 C12 1.495(18) .
C13 C14 1.37(4) .
C13 N1 1.494(19) .
C13 H13A 0.9700 .
C13 H13B 0.9700 .
C14 C18 1.54(2) .
C14 H14A 0.9700 .
C14 H14B 0.9700 .
C15 C20 1.52(5) .
C15 H15A 0.9600 .
C15 H15B 0.9600 .
C15 H15C 0.9600 .
C16 C18 1.34(3) .
C16 H16A 0.9600 .
C16 H16B 0.9600 .
C16 H16C 0.9600 .
C17 C27 1.42(3) .
C17 H17A 0.9600 .
C17 H17B 0.9600 .
C17 H17C 0.9600 .
C18 H18A 0.9700 .
C18 H18B 0.9700 .
C19 C22 1.53(2) .
C19 H19A 0.9600 .
C19 H19B 0.9600 .
C19 H19C 0.9600 .
C20 C23 1.44(6) .
C20 H20A 0.9700 .
C20 H20B 0.9700 .
C21 C24 1.429(19) .
C21 N1 1.456(19) .
C21 H21A 0.9700 .
C21 H21B 0.9700 .
C22 C24 1.43(2) .
C22 H22A 0.9700 .
C22 H22B 0.9700 .
C23 C28 1.59(4) .
C23 H23A 0.9700 .
C23 H23B 0.9700 .
C24 H24A 0.9700 .
C24 H24B 0.9700 .
C25 C26 1.43(2) .
C25 C27 1.58(2) .
C25 H25A 0.9700 .
C25 H25B 0.9700 .
C26 N1 1.552(19) .
C26 H26A 0.9700 .
C26 H26B 0.9700 .
C27 H27A 0.9300 .
C28 N1 1.51(3) .
C28 H28A 0.9700 .
C28 H28B 0.9700 .
